data_4105163
loop_
_publ_author_name
'K. C. Nicolaou'
'Jochen Becker'
'Yee Hwee Lim'
'Alexandre Lemire'
'Thomas Neubauer'
'Ana Montero'

_publ_section_title
;
 Total Synthesis and Biological Evaluation of (+)- and
 (-)-Bisanthraquinone Antibiotic BE-43472B and Related Compounds
;
_journal_name_full 'Journal of the American Chemical Society'
_journal_page_first 14812
_journal_page_last 14826
_journal_paper_doi 10.1021/ja9073694
_journal_volume 131
_journal_year 2009
_chemical_formula_sum 'C34 H34 O10'
_chemical_formula_weight 602.61
_chemical_name_systematic
; 
 ? 
;
_space_group_IT_number 14
_symmetry_cell_setting monoclinic
_symmetry_space_group_name_Hall '-P 2ybc'
_symmetry_space_group_name_H-M 'P 1 21/c 1'
_atom_sites_solution_hydrogens geom
_atom_sites_solution_primary direct
_atom_sites_solution_secondary difmap
_audit_creation_method SHELXL-97
_cell_angle_alpha 90.00
_cell_angle_beta 109.99(3)
_cell_angle_gamma 90.00
_cell_formula_units_Z 4
_cell_length_a 11.151(2)
_cell_length_b 27.735(6)
_cell_length_c 9.5831(19)
_cell_measurement_reflns_used 5712
_cell_measurement_temperature 296(2)
_cell_measurement_theta_max 27.08
_cell_measurement_theta_min 2.26
_cell_volume 2785.2(11)
_computing_cell_refinement 'Bruker SAINT+'
_computing_data_collection 'Bruker SMART'
_computing_data_reduction 'Bruker SAINT+'
_computing_molecular_graphics 'Bruker SHELXTL'
_computing_publication_material 'Bruker SHELXTL'
_computing_structure_refinement 'SHELXL-97 (Sheldrick, 1997)'
_computing_structure_solution 'SHELXS-97 (Sheldrick, 1997)'
_diffrn_ambient_temperature 296(2)
_diffrn_measured_fraction_theta_full 0.996
_diffrn_measured_fraction_theta_max 0.996
_diffrn_measurement_device_type 'CCD area detector'
_diffrn_measurement_method 'phi and omega scans'
_diffrn_radiation_monochromator graphite
_diffrn_radiation_source 'fine-focus sealed tube'
_diffrn_radiation_type MoK\a
_diffrn_radiation_wavelength 0.71073
_diffrn_reflns_av_R_equivalents 0.0427
_diffrn_reflns_av_sigmaI/netI 0.0453
_diffrn_reflns_limit_h_max 14
_diffrn_reflns_limit_h_min -14
_diffrn_reflns_limit_k_max 36
_diffrn_reflns_limit_k_min -32
_diffrn_reflns_limit_l_max 12
_diffrn_reflns_limit_l_min -12
_diffrn_reflns_number 25506
_diffrn_reflns_theta_full 27.99
_diffrn_reflns_theta_max 27.99
_diffrn_reflns_theta_min 1.47
_diffrn_standards_decay_% 1
_exptl_absorpt_coefficient_mu 0.106
_exptl_absorpt_correction_T_max 0.9910
_exptl_absorpt_correction_T_min 0.9776
_exptl_absorpt_correction_type multi-scan
_exptl_absorpt_process_details 'SADABS (Sheldrick, 1999)'
_exptl_crystal_colour Yellow
_exptl_crystal_density_diffrn 1.437
_exptl_crystal_density_meas 0
_exptl_crystal_description Plate-like
_exptl_crystal_F_000 1272
_exptl_crystal_size_max 0.31
_exptl_crystal_size_mid 0.22
_exptl_crystal_size_min 0.08
_refine_diff_density_max 0.264
_refine_diff_density_min -0.201
_refine_diff_density_rms 0.043
_refine_ls_extinction_method none
_refine_ls_goodness_of_fit_ref 1.008
_refine_ls_hydrogen_treatment constr
_refine_ls_matrix_type full
_refine_ls_number_parameters 404
_refine_ls_number_reflns 6700
_refine_ls_number_restraints 0
_refine_ls_restrained_S_all 1.008
_refine_ls_R_factor_all 0.1025
_refine_ls_R_factor_gt 0.0575
_refine_ls_shift/su_max 0.050
_refine_ls_shift/su_mean 0.015
_refine_ls_structure_factor_coef Fsqd
_refine_ls_weighting_details 'calc w=1/[\s^2^(Fo^2^)+(0.0685P)^2^+0.5570P] where P=(Fo^2^+2Fc^2^)/3'
_refine_ls_weighting_scheme calc
_refine_ls_wR_factor_gt 0.1309
_refine_ls_wR_factor_ref 0.1534
_reflns_number_gt 4057
_reflns_number_total 6700
_reflns_threshold_expression >2sigma(I)
_cod_data_source_file ja9073694_si_002.cif
_cod_data_source_block yeli
_cod_original_cell_volume 2785.2(10)
_cod_database_code 4105163

loop_
_symmetry_equiv_pos_as_xyz
'x, y, z'
'-x, y+1/2, -z+1/2'
'-x, -y, -z'
'x, -y-1/2, z-1/2'

loop_
_atom_site_label
_atom_site_type_symbol
_atom_site_fract_x
_atom_site_fract_y
_atom_site_fract_z
_atom_site_U_iso_or_equiv
_atom_site_adp_type
_atom_site_occupancy
_atom_site_symmetry_multiplicity
_atom_site_calc_flag
_atom_site_refinement_flags
O1 O 0.54301(15) 0.00763(5) 0.81701(16) 0.0530(4) Uani 1 1 d .
O2 O 0.21944(15) 0.02972(6) 0.35339(17) 0.0534(4) Uani 1 1 d .
O3 O 0.75782(16) 0.05790(6) 0.86985(17) 0.0603(5) Uani 1 1 d .
O4 O 0.55017(16) 0.15635(6) 0.37418(16) 0.0550(4) Uani 1 1 d .
O5 O 0.94489(16) 0.11106(7) 0.9291(2) 0.0700(5) Uani 1 1 d .
H5 H 0.9015 0.0878 0.9353 0.084 Uiso 1 1 calc R
O6 O 0.55960(14) 0.16511(6) 0.91423(16) 0.0527(4) Uani 1 1 d .
O7 O 0.15732(14) 0.21857(5) 0.34129(16) 0.0492(4) Uani 1 1 d .
O8 O 0.35843(14) 0.10722(5) 0.84655(15) 0.0433(4) Uani 1 1 d .
O9 O -0.18732(14) 0.09806(6) 0.33016(18) 0.0590(5) Uani 1 1 d .
O10 O 0.15848(15) 0.05441(6) 0.75580(17) 0.0551(4) Uani 1 1 d .
C1 C 0.4955(2) 0.03228(7) 0.6884(2) 0.0414(5) Uani 1 1 d .
C2 C 0.3802(2) 0.02013(7) 0.5813(2) 0.0432(5) Uani 1 1 d .
H2 H 0.3334 -0.0055 0.5985 0.052 Uiso 1 1 calc R
C3 C 0.3332(2) 0.04539(8) 0.4491(2) 0.0404(5) Uani 1 1 d .
C4 C 0.40061(19) 0.08406(7) 0.4227(2) 0.0384(5) Uani 1 1 d .
H4 H 0.3703 0.1009 0.3335 0.046 Uiso 1 1 calc R
C5 C 0.51456(19) 0.09738(7) 0.5317(2) 0.0359(4) Uani 1 1 d .
C6 C 0.56727(19) 0.07192(7) 0.6647(2) 0.0377(5) Uani 1 1 d .
C7 C 0.6947(2) 0.08607(8) 0.7656(2) 0.0434(5) Uani 1 1 d .
C8 C 0.75032(19) 0.13056(7) 0.7424(2) 0.0402(5) Uani 1 1 d .
C9 C 0.67280(19) 0.16779(7) 0.6312(2) 0.0374(5) Uani 1 1 d .
C10 C 0.57682(19) 0.14157(7) 0.5000(2) 0.0375(5) Uani 1 1 d .
C11 C 0.8764(2) 0.14000(9) 0.8245(3) 0.0528(6) Uani 1 1 d .
C12 C 0.9489(2) 0.18257(10) 0.7988(3) 0.0673(7) Uani 1 1 d .
H12A H 1.0124 0.1711 0.7584 0.081 Uiso 1 1 calc R
H12B H 0.9941 0.1974 0.8941 0.081 Uiso 1 1 calc R
C13 C 0.8698(2) 0.22086(9) 0.6962(3) 0.0592(7) Uani 1 1 d .
H13A H 0.9232 0.2391 0.6540 0.071 Uiso 1 1 calc R
H13B H 0.8362 0.2429 0.7522 0.071 Uiso 1 1 calc R
C14 C 0.7601(2) 0.19832(9) 0.5720(2) 0.0504(6) Uani 1 1 d .
H14A H 0.7943 0.1781 0.5119 0.061 Uiso 1 1 calc R
H14B H 0.7100 0.2237 0.5089 0.061 Uiso 1 1 calc R
C15 C 0.60611(18) 0.20175(7) 0.7162(2) 0.0375(5) Uani 1 1 d .
H15 H 0.6762 0.2143 0.8012 0.045 Uiso 1 1 calc R
C16 C 0.5359(2) 0.24670(7) 0.6355(2) 0.0457(5) Uani 1 1 d .
H16A H 0.5192 0.2679 0.7073 0.055 Uiso 1 1 calc R
H16B H 0.5908 0.2638 0.5927 0.055 Uiso 1 1 calc R
C17 C 0.4111(2) 0.23528(8) 0.5139(2) 0.0452(5) Uani 1 1 d .
H17A H 0.3604 0.2645 0.4889 0.054 Uiso 1 1 calc R
H17B H 0.4290 0.2252 0.4262 0.054 Uiso 1 1 calc R
C18 C 0.33366(19) 0.19659(7) 0.5541(2) 0.0363(4) Uani 1 1 d .
C19 C 0.38337(18) 0.16886(7) 0.6865(2) 0.0351(4) Uani 1 1 d .
C20 C 0.51855(19) 0.17615(7) 0.7841(2) 0.0371(5) Uani 1 1 d .
C21 C 0.21076(19) 0.18858(7) 0.4633(2) 0.0384(5) Uani 1 1 d .
C22 C 0.13250(18) 0.15233(7) 0.4906(2) 0.0380(5) Uani 1 1 d .
C23 C 0.18389(19) 0.12289(7) 0.6195(2) 0.0367(4) Uani 1 1 d .
C24 C 0.30807(19) 0.13355(7) 0.7187(2) 0.0367(5) Uani 1 1 d .
C25 C 0.00628(19) 0.14507(8) 0.3917(2) 0.0441(5) Uani 1 1 d .
H25 H -0.0275 0.1651 0.3098 0.053 Uiso 1 1 calc R
C26 C -0.0654(2) 0.10859(8) 0.4171(2) 0.0452(5) Uani 1 1 d .
C27 C -0.0163(2) 0.07790(8) 0.5403(2) 0.0461(5) Uani 1 1 d .
H27 H -0.0668 0.0532 0.5554 0.055 Uiso 1 1 calc R
C28 C 0.1048(2) 0.08397(8) 0.6380(2) 0.0417(5) Uani 1 1 d .
C29 C 0.4646(3) -0.02958(9) 0.8431(3) 0.0628(7) Uani 1 1 d .
H29A H 0.3834 -0.0163 0.8369 0.075 Uiso 1 1 calc R
H29B H 0.5054 -0.0430 0.9401 0.075 Uiso 1 1 calc R
H29C H 0.4522 -0.0544 0.7697 0.075 Uiso 1 1 calc R
C30 C 0.1727(2) 0.05208(9) 0.2109(3) 0.0589(7) Uani 1 1 d .
H30A H 0.1575 0.0857 0.2224 0.071 Uiso 1 1 calc R
H30B H 0.0945 0.0369 0.1519 0.071 Uiso 1 1 calc R
H30C H 0.2348 0.0488 0.1625 0.071 Uiso 1 1 calc R
C31 C 0.1787(3) 0.20316(10) 0.2095(3) 0.0654(7) Uani 1 1 d .
H31A H 0.2670 0.1949 0.2328 0.078 Uiso 1 1 calc R
H31B H 0.1567 0.2288 0.1378 0.078 Uiso 1 1 calc R
H31C H 0.1267 0.1755 0.1694 0.078 Uiso 1 1 calc R
C32 C 0.3246(3) 0.12536(9) 0.9678(2) 0.0591(7) Uani 1 1 d .
H32A H 0.2367 0.1351 0.9324 0.071 Uiso 1 1 calc R
H32B H 0.3775 0.1525 1.0111 0.071 Uiso 1 1 calc R
H32C H 0.3368 0.1006 1.0413 0.071 Uiso 1 1 calc R
C33 C -0.2428(2) 0.12654(10) 0.1995(3) 0.0637(7) Uani 1 1 d .
H33A H -0.2506 0.1593 0.2273 0.076 Uiso 1 1 calc R
H33B H -0.3258 0.1141 0.1440 0.076 Uiso 1 1 calc R
H33C H -0.1894 0.1253 0.1395 0.076 Uiso 1 1 calc R
C34 C 0.0831(2) 0.01673(8) 0.7827(3) 0.0589(7) Uani 1 1 d .
H34A H 0.0090 0.0302 0.7974 0.071 Uiso 1 1 calc R
H34B H 0.1323 -0.0008 0.8699 0.071 Uiso 1 1 calc R
H34C H 0.0570 -0.0047 0.6990 0.071 Uiso 1 1 calc R

loop_
_atom_site_aniso_label
_atom_site_aniso_U_11
_atom_site_aniso_U_22
_atom_site_aniso_U_33
_atom_site_aniso_U_23
_atom_site_aniso_U_13
_atom_site_aniso_U_12
O1 0.0680(11) 0.0466(9) 0.0440(9) 0.0113(7) 0.0186(8) 0.0029(8)
O2 0.0516(9) 0.0579(10) 0.0460(9) 0.0031(7) 0.0105(7) -0.0160(8)
O3 0.0676(11) 0.0493(10) 0.0497(9) 0.0085(8) 0.0018(8) 0.0117(8)
O4 0.0688(11) 0.0568(10) 0.0353(8) 0.0048(7) 0.0126(7) -0.0155(8)
O5 0.0515(10) 0.0729(13) 0.0673(11) 0.0057(10) -0.0035(9) 0.0102(9)
O6 0.0519(9) 0.0691(11) 0.0334(8) 0.0053(7) 0.0098(7) 0.0001(8)
O7 0.0488(9) 0.0490(9) 0.0461(9) 0.0188(7) 0.0115(7) 0.0077(7)
O8 0.0496(8) 0.0432(8) 0.0368(8) 0.0115(6) 0.0146(6) 0.0072(7)
O9 0.0445(9) 0.0626(11) 0.0596(10) 0.0123(8) 0.0045(8) -0.0050(8)
O10 0.0545(10) 0.0519(10) 0.0556(9) 0.0207(8) 0.0145(8) -0.0050(7)
C1 0.0551(13) 0.0357(12) 0.0368(11) 0.0011(9) 0.0203(10) 0.0079(10)
C2 0.0540(13) 0.0358(12) 0.0446(12) -0.0005(9) 0.0230(10) -0.0016(10)
C3 0.0440(11) 0.0406(12) 0.0385(11) -0.0050(9) 0.0167(9) -0.0014(9)
C4 0.0471(12) 0.0350(11) 0.0336(10) -0.0002(8) 0.0148(9) 0.0022(9)
C5 0.0449(11) 0.0319(11) 0.0336(10) -0.0040(8) 0.0169(9) 0.0035(9)
C6 0.0455(11) 0.0327(11) 0.0357(10) -0.0038(8) 0.0150(9) 0.0057(9)
C7 0.0498(12) 0.0418(12) 0.0364(11) -0.0017(9) 0.0119(9) 0.0125(10)
C8 0.0390(11) 0.0412(12) 0.0374(11) -0.0028(9) 0.0092(9) 0.0054(9)
C9 0.0382(11) 0.0382(11) 0.0355(10) -0.0012(9) 0.0123(8) -0.0006(9)
C10 0.0407(11) 0.0369(11) 0.0344(10) -0.0003(8) 0.0121(9) 0.0028(9)
C11 0.0476(13) 0.0563(15) 0.0497(13) -0.0089(11) 0.0106(11) 0.0095(11)
C12 0.0443(13) 0.0761(19) 0.0715(17) -0.0096(14) 0.0070(12) -0.0087(13)
C13 0.0472(13) 0.0644(16) 0.0661(16) -0.0048(13) 0.0194(12) -0.0164(12)
C14 0.0449(12) 0.0595(15) 0.0478(13) 0.0010(11) 0.0171(10) -0.0065(11)
C15 0.0369(10) 0.0359(11) 0.0360(10) -0.0034(8) 0.0077(8) -0.0016(8)
C16 0.0503(13) 0.0329(11) 0.0549(13) 0.0010(10) 0.0192(11) 0.0002(9)
C17 0.0478(12) 0.0388(12) 0.0490(12) 0.0110(10) 0.0164(10) 0.0036(10)
C18 0.0412(11) 0.0332(11) 0.0373(10) 0.0040(8) 0.0172(9) 0.0073(9)
C19 0.0395(10) 0.0350(11) 0.0335(10) 0.0010(8) 0.0159(8) 0.0062(8)
C20 0.0432(11) 0.0329(11) 0.0357(11) -0.0029(8) 0.0139(9) 0.0063(9)
C21 0.0407(11) 0.0381(11) 0.0376(11) 0.0092(9) 0.0148(9) 0.0083(9)
C22 0.0382(11) 0.0392(11) 0.0389(11) 0.0044(9) 0.0161(9) 0.0069(9)
C23 0.0409(11) 0.0364(11) 0.0362(10) 0.0044(9) 0.0175(9) 0.0071(9)
C24 0.0432(11) 0.0360(11) 0.0337(10) 0.0051(8) 0.0168(9) 0.0103(9)
C25 0.0397(11) 0.0485(13) 0.0428(12) 0.0097(10) 0.0123(9) 0.0082(10)
C26 0.0376(11) 0.0497(13) 0.0466(12) 0.0012(10) 0.0123(10) 0.0035(10)
C27 0.0457(12) 0.0429(13) 0.0514(13) 0.0044(10) 0.0186(10) -0.0044(10)
C28 0.0471(12) 0.0400(12) 0.0408(11) 0.0061(9) 0.0185(10) 0.0046(9)
C29 0.094(2) 0.0494(15) 0.0496(14) 0.0123(11) 0.0301(14) -0.0009(14)
C30 0.0556(15) 0.0619(16) 0.0495(14) 0.0067(12) 0.0053(11) -0.0149(12)
C31 0.0717(17) 0.0797(19) 0.0401(13) 0.0166(13) 0.0132(12) -0.0041(14)
C32 0.0736(17) 0.0697(17) 0.0389(12) 0.0126(12) 0.0257(12) 0.0074(14)
C33 0.0490(14) 0.0785(18) 0.0532(14) 0.0108(13) 0.0039(11) -0.0070(13)
C34 0.0706(17) 0.0474(14) 0.0614(15) 0.0124(12) 0.0261(13) -0.0094(12)

loop_
_atom_type_symbol
_atom_type_description
_atom_type_scat_dispersion_real
_atom_type_scat_dispersion_imag
_atom_type_scat_source
C C 0.0033 0.0016 'International Tables Vol C Tables 4.2.6.8 and 6.1.1.4'
H H 0.0000 0.0000 'International Tables Vol C Tables 4.2.6.8 and 6.1.1.4'
O O 0.0106 0.0060 'International Tables Vol C Tables 4.2.6.8 and 6.1.1.4'

loop_
_geom_angle_atom_site_label_1
_geom_angle_atom_site_label_2
_geom_angle_atom_site_label_3
_geom_angle
C1 O1 C29 116.92(18)
C3 O2 C30 117.31(17)
C21 O7 C31 114.26(17)
C24 O8 C32 113.41(16)
C26 O9 C33 117.40(18)
C28 O10 C34 118.41(18)
O1 C1 C2 121.9(2)
O1 C1 C6 118.04(19)
C2 C1 C6 120.03(19)
C3 C2 C1 121.3(2)
O2 C3 C4 124.43(19)
O2 C3 C2 115.48(19)
C4 C3 C2 120.09(19)
C3 C4 C5 118.86(19)
C4 C5 C6 122.80(19)
C4 C5 C10 115.79(17)
C6 C5 C10 121.39(18)
C5 C6 C1 116.81(18)
C5 C6 C7 118.33(19)
C1 C6 C7 124.77(19)
O3 C7 C8 119.8(2)
O3 C7 C6 120.1(2)
C8 C7 C6 119.97(18)
C11 C8 C7 119.04(19)
C11 C8 C9 119.6(2)
C7 C8 C9 121.36(17)
C8 C9 C10 108.87(16)
C8 C9 C14 110.62(17)
C10 C9 C14 108.20(16)
C8 C9 C15 107.26(16)
C10 C9 C15 112.67(16)
C14 C9 C15 109.22(17)
O4 C10 C5 120.56(18)
O4 C10 C9 121.53(19)
C5 C10 C9 117.90(17)
O5 C11 C8 122.3(2)
O5 C11 C12 113.8(2)
C8 C11 C12 123.8(2)
C11 C12 C13 115.7(2)
C12 C13 C14 110.8(2)
C13 C14 C9 112.31(19)
C20 C15 C16 107.65(16)
C20 C15 C9 115.11(16)
C16 C15 C9 118.17(17)
C17 C16 C15 113.26(17)
C18 C17 C16 114.15(17)
C21 C18 C19 118.65(18)
C21 C18 C17 119.36(17)
C19 C18 C17 121.96(18)
C24 C19 C18 119.82(18)
C24 C19 C20 120.89(17)
C18 C19 C20 119.19(18)
O6 C20 C19 123.81(19)
O6 C20 C15 119.10(18)
C19 C20 C15 116.98(16)
C18 C21 O7 119.06(18)
C18 C21 C22 123.08(18)
O7 C21 C22 117.81(17)
C21 C22 C25 120.80(18)
C21 C22 C23 118.47(18)
C25 C22 C23 120.73(19)
C24 C23 C22 118.18(18)
C24 C23 C28 124.89(18)
C22 C23 C28 116.93(18)
O8 C24 C19 118.64(18)
O8 C24 C23 119.74(18)
C19 C24 C23 121.55(17)
C26 C25 C22 119.67(19)
C25 C26 O9 125.0(2)
C25 C26 C27 121.1(2)
O9 C26 C27 113.9(2)
C28 C27 C26 120.7(2)
O10 C28 C27 123.2(2)
O10 C28 C23 116.10(18)
C27 C28 C23 120.73(19)

loop_
_geom_bond_atom_site_label_1
_geom_bond_atom_site_label_2
_geom_bond_distance
O1 C1 1.350(2)
O1 C29 1.429(3)
O2 C3 1.358(2)
O2 C30 1.426(3)
O3 C7 1.274(2)
O4 C10 1.211(2)
O5 C11 1.307(3)
O6 C20 1.212(2)
O7 C21 1.392(2)
O7 C31 1.428(3)
O8 C24 1.371(2)
O8 C32 1.430(3)
O9 C26 1.362(3)
O9 C33 1.430(3)
O10 C28 1.358(2)
O10 C34 1.419(3)
C1 C2 1.384(3)
C1 C6 1.423(3)
C2 C3 1.384(3)
C3 C4 1.382(3)
C4 C5 1.391(3)
C5 C6 1.399(3)
C5 C10 1.490(3)
C6 C7 1.472(3)
C7 C8 1.432(3)
C8 C11 1.381(3)
C8 C9 1.523(3)
C9 C10 1.528(3)
C9 C14 1.537(3)
C9 C15 1.587(3)
C11 C12 1.498(4)
C12 C13 1.510(4)
C13 C14 1.519(3)
C15 C20 1.522(3)
C15 C16 1.533(3)
C16 C17 1.512(3)
C17 C18 1.508(3)
C18 C21 1.367(3)
C18 C19 1.424(3)
C19 C24 1.392(3)
C19 C20 1.491(3)
C21 C22 1.413(3)
C22 C25 1.417(3)
C22 C23 1.427(3)
C23 C24 1.417(3)
C23 C28 1.442(3)
C25 C26 1.362(3)
C26 C27 1.406(3)
C27 C28 1.365(3)

loop_
_geom_torsion_atom_site_label_1
_geom_torsion_atom_site_label_2
_geom_torsion_atom_site_label_3
_geom_torsion_atom_site_label_4
_geom_torsion
C29 O1 C1 C2 -4.4(3)
C29 O1 C1 C6 175.28(19)
O1 C1 C2 C3 -179.29(19)
C6 C1 C2 C3 1.0(3)
C30 O2 C3 C4 5.9(3)
C30 O2 C3 C2 -174.9(2)
C1 C2 C3 O2 179.76(19)
C1 C2 C3 C4 -1.0(3)
O2 C3 C4 C5 178.18(19)
C2 C3 C4 C5 -1.0(3)
C3 C4 C5 C6 3.1(3)
C3 C4 C5 C10 -175.57(17)
C4 C5 C6 C1 -3.0(3)
C10 C5 C6 C1 175.59(17)
C4 C5 C6 C7 173.77(18)
C10 C5 C6 C7 -7.7(3)
O1 C1 C6 C5 -178.81(18)
C2 C1 C6 C5 0.9(3)
O1 C1 C6 C7 4.7(3)
C2 C1 C6 C7 -175.60(19)
C5 C6 C7 O3 -164.40(19)
C1 C6 C7 O3 12.1(3)
C5 C6 C7 C8 12.7(3)
C1 C6 C7 C8 -170.87(19)
O3 C7 C8 C11 6.2(3)
C6 C7 C8 C11 -170.85(19)
O3 C7 C8 C9 -172.82(19)
C6 C7 C8 C9 10.1(3)
C11 C8 C9 C10 146.91(19)
C7 C8 C9 C10 -34.1(3)
C11 C8 C9 C14 28.1(3)
C7 C8 C9 C14 -152.84(19)
C11 C8 C9 C15 -90.9(2)
C7 C8 C9 C15 88.1(2)
C4 C5 C10 O4 -19.7(3)
C6 C5 C10 O4 161.6(2)
C4 C5 C10 C9 159.20(17)
C6 C5 C10 C9 -19.5(3)
C8 C9 C10 O4 -143.1(2)
C14 C9 C10 O4 -22.8(3)
C15 C9 C10 O4 98.1(2)
C8 C9 C10 C5 38.0(2)
C14 C9 C10 C5 158.27(18)
C15 C9 C10 C5 -80.9(2)
C7 C8 C11 O5 -4.2(3)
C9 C8 C11 O5 174.9(2)
C7 C8 C11 C12 173.2(2)
C9 C8 C11 C12 -7.8(3)
O5 C11 C12 C13 -171.0(2)
C8 C11 C12 C13 11.5(4)
C11 C12 C13 C14 -35.6(3)
C12 C13 C14 C9 57.9(3)
C8 C9 C14 C13 -53.5(2)
C10 C9 C14 C13 -172.67(19)
C15 C9 C14 C13 64.4(2)
C8 C9 C15 C20 -58.8(2)
C10 C9 C15 C20 61.0(2)
C14 C9 C15 C20 -178.73(16)
C8 C9 C15 C16 172.09(17)
C10 C9 C15 C16 -68.1(2)
C14 C9 C15 C16 52.2(2)
C20 C15 C16 C17 -59.5(2)
C9 C15 C16 C17 73.0(2)
C15 C16 C17 C18 41.2(3)
C16 C17 C18 C21 169.57(19)
C16 C17 C18 C19 -8.6(3)
C21 C18 C19 C24 1.8(3)
C17 C18 C19 C24 179.95(18)
C21 C18 C19 C20 178.11(18)
C17 C18 C19 C20 -3.7(3)
C24 C19 C20 O6 -24.7(3)
C18 C19 C20 O6 159.01(19)
C24 C19 C20 C15 159.09(17)
C18 C19 C20 C15 -17.2(3)
C16 C15 C20 O6 -129.1(2)
C9 C15 C20 O6 96.8(2)
C16 C15 C20 C19 47.3(2)
C9 C15 C20 C19 -86.8(2)
C19 C18 C21 O7 173.88(17)
C17 C18 C21 O7 -4.3(3)
C19 C18 C21 C22 -3.3(3)
C17 C18 C21 C22 178.45(19)
C31 O7 C21 C18 88.4(2)
C31 O7 C21 C22 -94.2(2)
C18 C21 C22 C25 -179.06(19)
O7 C21 C22 C25 3.7(3)
C18 C21 C22 C23 0.4(3)
O7 C21 C22 C23 -176.84(17)
C21 C22 C23 C24 4.0(3)
C25 C22 C23 C24 -176.54(19)
C21 C22 C23 C28 -175.49(18)
C25 C22 C23 C28 4.0(3)
C32 O8 C24 C19 96.4(2)
C32 O8 C24 C23 -86.6(2)
C18 C19 C24 O8 179.71(17)
C20 C19 C24 O8 3.4(3)
C18 C19 C24 C23 2.7(3)
C20 C19 C24 C23 -173.57(17)
C22 C23 C24 O8 177.46(17)
C28 C23 C24 O8 -3.1(3)
C22 C23 C24 C19 -5.6(3)
C28 C23 C24 C19 173.87(19)
C21 C22 C25 C26 177.2(2)
C23 C22 C25 C26 -2.2(3)
C22 C25 C26 O9 -179.9(2)
C22 C25 C26 C27 0.1(3)
C33 O9 C26 C25 2.1(3)
C33 O9 C26 C27 -177.8(2)
C25 C26 C27 C28 0.1(3)
O9 C26 C27 C28 -179.91(19)
C34 O10 C28 C27 -3.0(3)
C34 O10 C28 C23 177.44(19)
C26 C27 C28 O10 -177.7(2)
C26 C27 C28 C23 1.8(3)
C24 C23 C28 O10 -3.7(3)
C22 C23 C28 O10 175.74(18)
C24 C23 C28 C27 176.8(2)
C22 C23 C28 C27 -3.8(3)
